data_7126797
loop_
_publ_author_name
'Tang, Haitong'
'Yang, Keke'
'Wang, Kun-Yu'
'Meng, Qi'
'Wu, Fan'
'Fang, Yu'
'Wu, Xiang'
'Li, Yougui'
'Zhang, WenCheng'
'Luo, Yunfei'
'Zhu, Chengfeng'
'Zhou, Hong-Cai'

_publ_section_title
;
 Engineering a homochiral metal-organic framework based on an amino acid
 for enantioselective separation.
;
_journal_issue 63
_journal_name_full 'Chemical communications (Cambridge, England)'
_journal_page_first 9016
_journal_page_last 9019
_journal_paper_doi 10.1039/d0cc00897d
_journal_volume 56
_journal_year 2020
_chemical_absolute_configuration rm
_chemical_formula_moiety '0.5(C186 H156 N18 O38 Zn8)'
_chemical_formula_sum 'C93 H78 N9 O19 Zn4'
_chemical_formula_weight 1887.12
_space_group_crystal_system trigonal
_space_group_IT_number 150
_space_group_name_Hall 'P 3 2"'
_space_group_name_H-M_alt 'P 3 2 1'
_atom_sites_solution_hydrogens geom
_audit_creation_date 2019-11-25
_audit_creation_method
;
Olex2 1.2
(compiled 2018.05.29 svn.r3508 for OlexSys, GUI svn.r5506)
;
_audit_update_record
;
2019-11-26 deposited with the CCDC.	2020-06-26 downloaded from the CCDC.
;
_cell_angle_alpha 90
_cell_angle_beta 90
_cell_angle_gamma 120
_cell_formula_units_Z 2
_cell_length_a 25.6587(8)
_cell_length_b 25.6587(8)
_cell_length_c 10.1334(5)
_cell_measurement_reflns_used 9678
_cell_measurement_temperature 100(2)
_cell_measurement_theta_max 27.750
_cell_measurement_theta_min 2.224
_cell_volume 5777.7(4)
_computing_cell_refinement 'SAINT V8.38A (?, 2016)'
_computing_data_reduction 'SAINT V8.38A (?, 2016)'
_computing_molecular_graphics 'Olex2 (Dolomanov et al., 2009)'
_computing_publication_material 'Olex2 (Dolomanov et al., 2009)'
_computing_structure_refinement 'ShelXL (Sheldrick, 2015)'
_diffrn_ambient_temperature 100.0
_diffrn_measured_fraction_theta_full 0.987
_diffrn_measured_fraction_theta_max 0.983
_diffrn_measurement_device_type Synchrotron
_diffrn_measurement_method '\f and \w scans'
_diffrn_radiation_type Synchrotron
_diffrn_radiation_wavelength 0.65247
_diffrn_reflns_av_R_equivalents 0.0872
_diffrn_reflns_av_unetI/netI 0.0429
_diffrn_reflns_Laue_measured_fraction_full 0.987
_diffrn_reflns_Laue_measured_fraction_max 0.983
_diffrn_reflns_limit_h_max 36
_diffrn_reflns_limit_h_min -36
_diffrn_reflns_limit_k_max 36
_diffrn_reflns_limit_k_min -36
_diffrn_reflns_limit_l_max 14
_diffrn_reflns_limit_l_min -14
_diffrn_reflns_number 103649
_diffrn_reflns_point_group_measured_fraction_full 0.988
_diffrn_reflns_point_group_measured_fraction_max 0.982
_diffrn_reflns_theta_full 23.047
_diffrn_reflns_theta_max 27.869
_diffrn_reflns_theta_min 2.497
_diffrn_standards_number 0
_exptl_absorpt_coefficient_mu 0.697
_exptl_absorpt_correction_T_max 0.7456
_exptl_absorpt_correction_T_min 0.4433
_exptl_absorpt_correction_type multi-scan
_exptl_absorpt_process_details
'SADABS-2016/2 (Bruker,2016/2) was used for absorption correction. wR2(int) was 0.1372 before and 0.1069 after correction. The Ratio of minimum to maximum transmission is 0.5946. The \l/2 correction factor is Not present.'
_exptl_crystal_colour 'clear whiteish colourless'
_exptl_crystal_colour_lustre clear
_exptl_crystal_colour_modifier whiteish
_exptl_crystal_colour_primary colourless
_exptl_crystal_density_diffrn 1.085
_exptl_crystal_description block
_exptl_crystal_F_000 1942
_exptl_crystal_size_max 0.04
_exptl_crystal_size_mid 0.03
_exptl_crystal_size_min 0.02
_refine_diff_density_max 1.891
_refine_diff_density_min -1.325
_refine_diff_density_rms 0.089
_refine_ls_abs_structure_details
;
 Flack x determined using 4257 quotients [(I+)-(I-)]/[(I+)+(I-)]
 (Parsons, Flack and Wagner, Acta Cryst. B69 (2013) 249-259).
;
_refine_ls_abs_structure_Flack 0.079(7)
_refine_ls_extinction_method none
_refine_ls_goodness_of_fit_ref 1.066
_refine_ls_hydrogen_treatment constr
_refine_ls_matrix_type full
_refine_ls_number_parameters 412
_refine_ls_number_reflns 11693
_refine_ls_number_restraints 58
_refine_ls_restrained_S_all 1.109
_refine_ls_R_factor_all 0.0739
_refine_ls_R_factor_gt 0.0663
_refine_ls_shift/su_max 0.001
_refine_ls_shift/su_mean 0.000
_refine_ls_structure_factor_coef Fsqd
_refine_ls_weighting_details 'w=1/[\s^2^(Fo^2^)+(0.1289P)^2^+1.9347P] where P=(Fo^2^+2Fc^2^)/3'
_refine_ls_weighting_scheme calc
_refine_ls_wR_factor_gt 0.1837
_refine_ls_wR_factor_ref 0.1905
_reflns_Friedel_coverage 0.882
_reflns_Friedel_fraction_full 0.988
_reflns_Friedel_fraction_max 0.980
_reflns_number_gt 10197
_reflns_number_total 11693
_reflns_threshold_expression 'I > 2\s(I)'
_cod_data_source_file d0cc00897d2.cif
_cod_data_source_block ld3056c115mm_0m
_cod_depositor_comments 'Adding full bibliography for 7126797.cif.'
_cod_original_cell_volume 5777.7(5)
_cod_database_code 7126797
_shelx_shelxl_version_number 2016/6
_shelx_space_group_comment
;
The symmetry employed for this shelxl refinement is uniquely defined
by the following loop, which should always be used as a source of
symmetry information in preference to the above space-group names.
They are only intended as comments.
;
_shelx_estimated_absorpt_t_max 0.986
_shelx_estimated_absorpt_t_min 0.973
_olex2_refinement_description
;
1. Fixed Uiso
 At 1.2 times of:
  All C(H) groups, All C(H,H) groups, All N(H) groups
2. Restrained distances
 C22-C21 = C21-C26 = C25-C26 = C24-C25 = C24-C23 = C23-C22
 1.395 with sigma of 0.002
 C21-C23 = C23-C25
 2.45 with sigma of 0.002
 C24-C22 = C22-C26
 2.45 with sigma of 0.002
 C20-C21 = C20-C19 = C19-C18
 1.52 with sigma of 0.02
 C16A-C11 = C16A-C15A = C15A-C14 = C14B-C14 = C14B-C15B = C15B-C11 = C12B-C11 =
  C12A-C11 = C12A-C13A = C13B-C12B = C13B-C14 = C13A-C14
 1.395 with sigma of 0.002
 C5-C4 = C9-C4 = C8-C9 = C8-C7 = C6-C7 = C6-C5
 1.395 with sigma of 0.002
 C4-C6 = C6-C8
 2.45 with sigma of 0.002
 C7-C5 = C5-C9
 2.45 with sigma of 0.002
 C5-C4 = C9-C4 = C9-C8 = C8-C7 = C7-C6 = C6-C5
 1.395 with sigma of 0.002
3. Restrained planarity
 C21, C26, C25, C24, C23, C22
 with sigma of 0.002
 C4, C5, C9, C7, C6, C8
 with sigma of 0.002
 C13A, C12A, C14, C15A, C16A, C11
 with sigma of 0.02
 C4, C5, H5, C9, H9, C7, H7, C6, H6, C8, H8
 with sigma of 0.02
4. Others
 Fixed Sof: C15B(0.5) H15B(0.5) C12B(0.5) H12B(0.5) C14B(0.5) H14B(0.5)
 C13B(0.5) H13B(0.5) C13A(0.5) H13A(0.5) C12A(0.5) H12A(0.5) C15A(0.5)
 H15A(0.5) C16A(0.5) H16A(0.5)
5.a Ternary CH refined with riding coordinates:
 C2(H2A), C19(H19)
5.b Secondary CH2 refined with riding coordinates:
 C3(H3A,H3B), C20(H20A,H20B)
5.c Aromatic/amide H refined with riding coordinates:
 N2(H2), N1(H1), C31(H31), C27(H27), C30(H30), C28(H28), C26(H26), C22(H22),
 C23(H23), C15B(H15B), C25(H25), C24(H24), C5(H5), C12B(H12B), C9(H9),
 C14B(H14B), C7(H7), C13B(H13B), C13A(H13A), C12A(H12A), C15A(H15A), C16A(H16A),
  C6(H6), C8(H8)
;
_olex2_submission_special_instructions 'No special instructions were received'

loop_
_space_group_symop_operation_xyz
'x, y, z'
'-y, x-y, z'
'-x+y, -x, z'
'y, x, -z'
'x-y, -y, -z'
'-x, -x+y, -z'

loop_
_atom_site_label
_atom_site_type_symbol
_atom_site_fract_x
_atom_site_fract_y
_atom_site_fract_z
_atom_site_U_iso_or_equiv
_atom_site_adp_type
_atom_site_occupancy
_atom_site_site_symmetry_order
_atom_site_calc_flag
_atom_site_refinement_flags_posn
_atom_site_refinement_flags_adp
_atom_site_refinement_flags_occupancy
_atom_site_disorder_assembly
_atom_site_disorder_group
Zn2 Zn 0.37569(3) 0.62472(3) 0.43341(4) 0.03445(14) Uani 1 1 d . . . . .
Zn1 Zn 0.333333 0.666667 0.67950(6) 0.03519(18) Uani 1 3 d S T P . .
O7 O 0.333333 0.666667 0.4861(4) 0.0314(8) Uani 1 3 d S T P . .
O6 O -0.23363(15) 0.33280(16) 0.7113(3) 0.0423(7) Uani 1 1 d . . . . .
O2 O 0.23134(16) 0.55705(16) 0.5888(4) 0.0485(8) Uani 1 1 d . . . . .
O5 O -0.30887(16) 0.24166(17) 0.6615(4) 0.0483(8) Uani 1 1 d . . . . .
O1 O 0.30338(16) 0.58279(16) 0.7361(3) 0.0452(8) Uani 1 1 d . . . . .
N3 N 0.40882(16) 0.56729(15) 0.4739(3) 0.0335(7) Uani 1 1 d . . . . .
O4 O -0.14813(19) 0.2736(3) 0.5858(4) 0.0736(16) Uani 1 1 d . . . . .
N2 N -0.16558(19) 0.2837(2) 0.7991(4) 0.0529(12) Uani 1 1 d . . . . .
H2 H -0.150214 0.299407 0.876534 0.063 Uiso 1 1 calc R . . . .
O3 O 0.14282(19) 0.4520(3) 0.9075(4) 0.0716(15) Uani 1 1 d . . . . .
C10 C 0.1264(2) 0.4343(2) 0.7943(4) 0.0402(9) Uani 1 1 d . . . . .
C1 C 0.2569(2) 0.5448(2) 0.6772(4) 0.0373(8) Uani 1 1 d . . . . .
N1 N 0.16490(17) 0.44537(19) 0.6974(3) 0.0398(8) Uani 1 1 d . . . . .
H1 H 0.150647 0.431935 0.617929 0.048 Uiso 1 1 calc R . . . .
C11 C 0.06056(18) 0.39873(18) 0.7656(4) 0.0370(8) Uani 1 1 d D . . . .
C31 C 0.4233(2) 0.5553(2) 0.5907(4) 0.0393(10) Uani 1 1 d . . . . .
H31 H 0.413369 0.569929 0.667379 0.047 Uiso 1 1 calc R . . . .
C27 C 0.4211(3) 0.5450(2) 0.3673(5) 0.0464(11) Uani 1 1 d . . . . .
H27 H 0.408871 0.551592 0.283346 0.056 Uiso 1 1 calc R . . . .
C18 C -0.2591(2) 0.2772(2) 0.7122(4) 0.0416(10) Uani 1 1 d D . . . .
C3 C 0.2592(3) 0.4495(3) 0.6391(6) 0.0530(12) Uani 1 1 d . . . . .
H3A H 0.246650 0.445230 0.545514 0.064 Uiso 1 1 calc R . . . .
H3B H 0.303464 0.476030 0.642458 0.064 Uiso 1 1 calc R . . . .
C2 C 0.22959(19) 0.4786(2) 0.7157(4) 0.0383(9) Uani 1 1 d . . . . .
H2A H 0.237924 0.476908 0.811519 0.046 Uiso 1 1 calc R . . . .
C30 C 0.4522(2) 0.5224(2) 0.6059(4) 0.0426(10) Uani 1 1 d . . . . .
H30 H 0.461602 0.514495 0.691694 0.051 Uiso 1 1 calc R . . . .
C29 C 0.4677(2) 0.5007(2) 0.4947(4) 0.0370(8) Uani 1 1 d . . . . .
C19 C -0.2306(2) 0.2461(2) 0.7873(4) 0.0472(11) Uani 1 1 d D . . . .
H19 H -0.239656 0.208546 0.738834 0.057 Uiso 1 1 calc R . . . .
C28 C 0.4510(3) 0.5126(3) 0.3740(5) 0.0499(12) Uani 1 1 d . . . . .
H28 H 0.460039 0.498609 0.295285 0.060 Uiso 1 1 calc R . . . .
C26 C -0.3642(2) 0.1909(2) 0.9876(3) 0.069(2) Uani 1 1 d D . . . .
H26 H -0.354257 0.230997 1.007802 0.083 Uiso 1 1 calc R . . . .
C17 C -0.1288(2) 0.2951(3) 0.6988(5) 0.0579(16) Uani 1 1 d . . . . .
C14 C -0.0628(2) 0.3307(2) 0.7216(4) 0.0489(12) Uani 1 1 d D . . . .
C21 C -0.32019(17) 0.17939(18) 0.9365(4) 0.0591(17) Uani 1 1 d D . . . .
C22 C -0.3344(2) 0.1201(2) 0.9060(5) 0.082(3) Uani 1 1 d D . . . .
H22 H -0.304426 0.112438 0.871361 0.098 Uiso 1 1 calc R . . . .
C23 C -0.3935(3) 0.07223(18) 0.9274(5) 0.093(3) Uani 1 1 d D . . . .
H23 H -0.403715 0.032067 0.907281 0.112 Uiso 1 1 calc R . . . .
C15B C 0.0208(3) 0.4157(4) 0.8156(8) 0.0373(16) Uani 0.5 1 d D . . A 1
H15B H 0.036768 0.451458 0.866647 0.045 Uiso 0.5 1 calc R . . A 1
C25 C -0.4228(2) 0.1435(3) 1.0089(4) 0.099(4) Uani 1 1 d D . . . .
H25 H -0.452693 0.151331 1.043431 0.119 Uiso 1 1 calc R . . . .
C24 C -0.4372(2) 0.0845(3) 0.9789(5) 0.113(5) Uani 1 1 d D . . . .
H24 H -0.477010 0.052356 0.993479 0.136 Uiso 1 1 calc R . . . .
C20 C -0.2569(2) 0.2288(3) 0.9270(5) 0.0533(14) Uani 1 1 d D . . . .
H20A H -0.231540 0.217126 0.978444 0.064 Uiso 1 1 calc R . . . .
H20B H -0.253881 0.264933 0.969439 0.064 Uiso 1 1 calc R . . . .
C4 C 0.2431(3) 0.3893(2) 0.6928(6) 0.082(2) Uani 1 1 d D . . . .
C5 C 0.2814(3) 0.3864(3) 0.7883(7) 0.112(4) Uani 1 1 d D . . . .
H5 H 0.317235 0.421828 0.813712 0.134 Uiso 1 1 calc R . . . .
C12B C 0.0369(3) 0.3493(3) 0.6801(8) 0.0388(17) Uani 0.5 1 d D . . A 1
H12B H 0.063639 0.340060 0.634290 0.047 Uiso 0.5 1 calc R . . A 1
C9 C 0.1901(3) 0.3372(3) 0.6548(8) 0.125(5) Uani 1 1 d D . . . .
H9 H 0.164568 0.339638 0.590259 0.150 Uiso 1 1 calc R . . . .
C14B C -0.0411(3) 0.3831(3) 0.7951(8) 0.0430(19) Uani 0.5 1 d D . . A 1
H14B H -0.067145 0.396088 0.829595 0.052 Uiso 0.5 1 calc R . . A 1
C7 C 0.2128(6) 0.2787(3) 0.8069(11) 0.222(13) Uani 1 1 d D . . . .
H7 H 0.202452 0.240985 0.845610 0.267 Uiso 1 1 calc R . . . .
C13B C -0.0250(3) 0.3132(4) 0.6607(8) 0.0417(19) Uani 0.5 1 d D . . A 1
H13B H -0.040944 0.277893 0.607858 0.050 Uiso 0.5 1 calc R . . A 1
C13A C -0.0227(3) 0.3660(3) 0.6235(7) 0.054(3) Uani 0.5 1 d D . . A 2
H13A H -0.038412 0.364929 0.538036 0.065 Uiso 0.5 1 calc R . . A 2
C12A C 0.0390(3) 0.4028(4) 0.6425(5) 0.047(2) Uani 0.5 1 d D . . A 2
H12A H 0.064693 0.429050 0.575668 0.056 Uiso 0.5 1 calc R . . A 2
C15A C -0.0381(4) 0.3359(6) 0.8473(6) 0.073(4) Uani 0.5 1 d D . . A 2
H15A H -0.064422 0.313891 0.917707 0.087 Uiso 0.5 1 calc R . . A 2
C16A C 0.0232(3) 0.3717(5) 0.8748(6) 0.056(3) Uani 0.5 1 d D . . A 2
H16A H 0.038613 0.377316 0.962078 0.067 Uiso 0.5 1 calc R . . A 2
C6 C 0.2661(5) 0.3306(4) 0.8458(9) 0.166(8) Uani 1 1 d D . . . .
H6 H 0.291533 0.328008 0.910359 0.199 Uiso 1 1 calc R . . . .
C8 C 0.1749(4) 0.2818(3) 0.7118(10) 0.211(13) Uani 1 1 d D . . . .
H8 H 0.138993 0.246433 0.686159 0.253 Uiso 1 1 calc R . . . .

loop_
_atom_site_aniso_label
_atom_site_aniso_U_11
_atom_site_aniso_U_22
_atom_site_aniso_U_33
_atom_site_aniso_U_23
_atom_site_aniso_U_13
_atom_site_aniso_U_12
Zn2 0.0391(3) 0.0424(3) 0.0255(2) -0.00464(19) -0.00391(19) 0.02307(18)
Zn1 0.0432(3) 0.0432(3) 0.0192(3) 0.000 0.000 0.02160(13)
O7 0.0361(12) 0.0361(12) 0.0222(16) 0.000 0.000 0.0180(6)
O6 0.0412(16) 0.0419(17) 0.0289(13) -0.0003(12) -0.0084(12) 0.0097(13)
O2 0.0442(17) 0.0440(17) 0.0445(17) 0.0144(14) -0.0078(14) 0.0125(15)
O5 0.0403(17) 0.0441(17) 0.0495(19) 0.0039(14) -0.0197(14) 0.0128(14)
O1 0.0519(19) 0.0437(17) 0.0316(14) 0.0031(12) -0.0075(12) 0.0176(14)
N3 0.0389(17) 0.0370(17) 0.0267(13) -0.0035(11) -0.0082(11) 0.0205(15)
O4 0.044(2) 0.114(4) 0.0283(16) 0.015(2) -0.0120(14) 0.013(2)
N2 0.0379(19) 0.074(3) 0.0311(17) 0.0135(18) -0.0123(14) 0.016(2)
O3 0.0400(19) 0.110(4) 0.042(2) -0.037(2) -0.0068(15) 0.020(2)
C10 0.042(2) 0.044(2) 0.035(2) -0.0099(16) -0.0052(16) 0.0214(19)
C1 0.0382(19) 0.044(2) 0.0224(15) 0.0041(14) -0.0012(13) 0.0152(16)
N1 0.0345(17) 0.050(2) 0.0245(14) 0.0009(13) -0.0045(12) 0.0137(16)
C11 0.039(2) 0.040(2) 0.0322(18) -0.0016(15) -0.0063(15) 0.0189(17)
C31 0.044(2) 0.053(3) 0.0289(16) 0.0023(15) 0.0004(14) 0.030(2)
C27 0.065(3) 0.057(3) 0.0333(19) -0.0069(17) -0.0145(18) 0.043(2)
C18 0.044(2) 0.049(3) 0.0249(15) 0.0034(15) -0.0104(15) 0.018(2)
C3 0.054(3) 0.064(3) 0.050(3) -0.007(2) -0.008(2) 0.036(3)
C2 0.037(2) 0.043(2) 0.0295(16) 0.0008(14) -0.0071(14) 0.0168(16)
C30 0.046(2) 0.057(3) 0.0354(19) 0.0051(17) -0.0023(16) 0.033(2)
C29 0.0397(19) 0.0386(19) 0.0321(18) 0.0022(14) -0.0047(14) 0.0192(16)
C19 0.037(2) 0.055(3) 0.0372(19) 0.0128(18) -0.0116(16) 0.014(2)
C28 0.077(3) 0.057(3) 0.033(2) -0.0066(18) -0.009(2) 0.046(3)
C26 0.050(3) 0.090(5) 0.029(2) 0.000(2) -0.0030(19) 0.006(3)
C17 0.044(2) 0.077(4) 0.033(2) 0.017(2) -0.0122(18) 0.015(2)
C14 0.040(2) 0.062(3) 0.035(2) 0.015(2) -0.0089(17) 0.018(2)
C21 0.046(3) 0.066(3) 0.032(2) 0.021(2) -0.0118(19) 0.003(2)
C22 0.073(5) 0.073(5) 0.075(4) 0.030(4) -0.018(4) 0.018(4)
C23 0.082(5) 0.073(5) 0.081(5) 0.039(4) -0.020(4) 0.005(4)
C15B 0.046(4) 0.039(4) 0.029(3) -0.009(3) -0.008(3) 0.022(4)
C25 0.053(3) 0.150(9) 0.034(2) 0.023(3) 0.005(3) 0.006(5)
C24 0.074(5) 0.107(7) 0.059(4) 0.047(4) -0.023(4) -0.029(5)
C20 0.040(2) 0.068(3) 0.0308(19) 0.0156(19) -0.0062(16) 0.012(2)
C4 0.107(7) 0.065(4) 0.088(5) -0.016(4) -0.016(5) 0.053(5)
C5 0.171(12) 0.092(7) 0.117(8) -0.011(6) -0.040(8) 0.099(8)
C12B 0.034(4) 0.046(4) 0.031(4) -0.014(3) -0.014(3) 0.016(3)
C9 0.081(6) 0.068(5) 0.216(16) -0.029(8) -0.019(8) 0.030(5)
C14B 0.046(5) 0.048(5) 0.030(4) -0.004(3) -0.007(3) 0.020(4)
C7 0.34(4) 0.095(11) 0.28(3) 0.018(14) -0.03(2) 0.140(18)
C13B 0.041(4) 0.034(4) 0.036(4) -0.006(3) -0.014(3) 0.009(3)
C13A 0.042(5) 0.064(6) 0.036(4) 0.019(4) -0.006(4) 0.011(5)
C12A 0.049(5) 0.050(5) 0.029(4) -0.010(3) -0.009(3) 0.016(4)
C15A 0.042(5) 0.104(11) 0.053(6) 0.031(7) -0.005(5) 0.022(6)
C16A 0.061(6) 0.098(9) 0.021(3) -0.008(4) -0.008(4) 0.049(7)
C6 0.29(2) 0.128(11) 0.161(13) 0.008(10) -0.034(14) 0.165(15)
C8 0.32(4) 0.087(9) 0.20(2) 0.018(11) 0.05(2) 0.087(16)

loop_
_atom_type_symbol
_atom_type_description
_atom_type_scat_dispersion_real
_atom_type_scat_dispersion_imag
_atom_type_scat_source
C C 0.0027 0.0013 'International Tables Vol C Tables 4.2.6.8 and 6.1.1.4'
H H 0.0000 0.0000 'International Tables Vol C Tables 4.2.6.8 and 6.1.1.4'
N N 0.0052 0.0027 'International Tables Vol C Tables 4.2.6.8 and 6.1.1.4'
O O 0.0094 0.0050 'International Tables Vol C Tables 4.2.6.8 and 6.1.1.4'
Zn Zn 0.3425 1.2594 'International Tables Vol C Tables 4.2.6.8 and 6.1.1.4'

loop_
_geom_angle_atom_site_label_1
_geom_angle_atom_site_label_2
_geom_angle_atom_site_label_3
_geom_angle
_geom_angle_site_symmetry_1
_geom_angle_site_symmetry_3
_geom_angle_publ_flag
O7 Zn2 Zn1 37.17(11) . . ?
O7 Zn2 O6 111.77(13) . 5_666 ?
O7 Zn2 O2 88.70(12) . 2_665 ?
O7 Zn2 O5 101.69(12) . 6_556 ?
O7 Zn2 N3 151.30(15) . . ?
O6 Zn2 Zn1 134.15(10) 5_666 . ?
O6 Zn2 O2 93.20(16) 5_666 2_665 ?
O6 Zn2 O5 102.24(17) 5_666 6_556 ?
O6 Zn2 N3 94.37(14) 5_666 . ?
O2 Zn2 Zn1 62.49(9) 2_665 . ?
O5 Zn2 Zn1 114.87(11) 6_556 . ?
O5 Zn2 O2 156.43(16) 6_556 2_665 ?
O5 Zn2 N3 83.29(14) 6_556 . ?
N3 Zn2 Zn1 115.08(10) . . ?
N3 Zn2 O2 77.81(14) . 2_665 ?
Zn2 Zn1 Zn2 62.687(17) 3_565 . ?
Zn2 Zn1 Zn2 62.685(17) 2_665 . ?
Zn2 Zn1 Zn2 62.686(17) 3_565 2_665 ?
O7 Zn1 Zn2 36.915(10) . 2_665 ?
O7 Zn1 Zn2 36.915(10) . . ?
O7 Zn1 Zn2 36.915(10) . 3_565 ?
O7 Zn1 O1 106.88(10) . 2_665 ?
O7 Zn1 O1 106.89(10) . 3_565 ?
O7 Zn1 O1 106.89(10) . . ?
O1 Zn1 Zn2 82.47(11) 2_665 2_665 ?
O1 Zn1 Zn2 143.09(10) 2_665 3_565 ?
O1 Zn1 Zn2 143.09(10) . 2_665 ?
O1 Zn1 Zn2 91.62(10) . 3_565 ?
O1 Zn1 Zn2 91.62(10) 3_565 2_665 ?
O1 Zn1 Zn2 82.47(11) 3_565 3_565 ?
O1 Zn1 Zn2 82.47(11) . . ?
O1 Zn1 Zn2 143.09(10) 3_565 . ?
O1 Zn1 Zn2 91.62(10) 2_665 . ?
O1 Zn1 O1 111.93(9) . 2_665 ?
O1 Zn1 O1 111.93(9) 3_565 2_665 ?
O1 Zn1 O1 111.93(9) 3_565 . ?
Zn2 O7 Zn2 112.78(10) 3_565 . ?
Zn2 O7 Zn2 112.78(10) 3_565 2_665 ?
Zn2 O7 Zn2 112.78(10) 2_665 . ?
Zn2 O7 Zn1 105.92(11) 2_665 . ?
Zn2 O7 Zn1 105.92(11) . . ?
Zn2 O7 Zn1 105.92(11) 3_565 . ?
C18 O6 Zn2 120.3(3) . 5_566 ?
C1 O2 Zn2 141.7(3) . 3_565 ?
C18 O5 Zn2 136.1(3) . 6_556 ?
C1 O1 Zn1 114.3(3) . . ?
C31 N3 Zn2 127.1(3) . . ?
C31 N3 C27 118.3(4) . . ?
C27 N3 Zn2 114.4(3) . . ?
C19 N2 H2 118.7 . . ?
C17 N2 H2 118.7 . . ?
C17 N2 C19 122.7(4) . . ?
O3 C10 N1 122.3(5) . . ?
O3 C10 C11 118.8(4) . . ?
N1 C10 C11 118.9(4) . . ?
O2 C1 O1 124.5(4) . . ?
O2 C1 C2 117.3(4) . . ?
O1 C1 C2 118.2(4) . . ?
C10 N1 H1 118.5 . . ?
C10 N1 C2 123.0(4) . . ?
C2 N1 H1 118.5 . . ?
C15B C11 C10 121.4(4) . . ?
C15B C11 C12B 117.2(5) . . ?
C12B C11 C10 121.3(4) . . ?
C12A C11 C10 120.0(5) . . ?
C12A C11 C16A 123.2(6) . . ?
C16A C11 C10 115.7(4) . . ?
N3 C31 H31 118.7 . . ?
N3 C31 C30 122.6(4) . . ?
C30 C31 H31 118.7 . . ?
N3 C27 H27 118.7 . . ?
N3 C27 C28 122.5(4) . . ?
C28 C27 H27 118.7 . . ?
O6 C18 O5 126.6(4) . . ?
O6 C18 C19 119.4(4) . . ?
O5 C18 C19 113.9(4) . . ?
H3A C3 H3B 107.9 . . ?
C2 C3 H3A 109.2 . . ?
C2 C3 H3B 109.2 . . ?
C4 C3 H3A 109.2 . . ?
C4 C3 H3B 109.2 . . ?
C4 C3 C2 112.0(5) . . ?
C1 C2 H2A 107.8 . . ?
N1 C2 C1 112.0(4) . . ?
N1 C2 C3 110.7(4) . . ?
N1 C2 H2A 107.8 . . ?
C3 C2 C1 110.6(4) . . ?
C3 C2 H2A 107.8 . . ?
C31 C30 H30 120.1 . . ?
C31 C30 C29 119.9(4) . . ?
C29 C30 H30 120.1 . . ?
C30 C29 C29 122.0(5) . 4_556 ?
C28 C29 C30 116.4(4) . . ?
C28 C29 C29 121.6(5) . 4_556 ?
N2 C19 C18 112.6(4) . . ?
N2 C19 H19 108.5 . . ?
N2 C19 C20 108.0(4) . . ?
C18 C19 H19 108.5 . . ?
C18 C19 C20 110.7(5) . . ?
C20 C19 H19 108.5 . . ?
C27 C28 H28 119.9 . . ?
C29 C28 C27 120.2(5) . . ?
C29 C28 H28 119.9 . . ?
C21 C26 H26 119.9 . . ?
C25 C26 H26 119.9 . . ?
C25 C26 C21 120.2(4) . . ?
O4 C17 N2 121.6(5) . . ?
O4 C17 C14 119.2(5) . . ?
N2 C17 C14 119.1(4) . . ?
C14B C14 C17 117.4(5) . . ?
C14B C14 C13B 122.8(5) . . ?
C13B C14 C17 119.6(5) . . ?
C13A C14 C17 122.2(5) . . ?
C13A C14 C15A 115.9(6) . . ?
C15A C14 C17 121.5(5) . . ?
C26 C21 C22 120.5(3) . . ?
C26 C21 C20 119.9(4) . . ?
C22 C21 C20 119.3(5) . . ?
C21 C22 H22 120.3 . . ?
C21 C22 C23 119.3(2) . . ?
C23 C22 H22 120.3 . . ?
C22 C23 H23 120.3 . . ?
C24 C23 C22 119.5(2) . . ?
C24 C23 H23 120.3 . . ?
C11 C15B H15B 118.2 . . ?
C11 C15B C14B 123.6(6) . . ?
C14B C15B H15B 118.2 . . ?
C26 C25 H25 120.2 . . ?
C26 C25 C24 119.6(4) . . ?
C24 C25 H25 120.2 . . ?
C23 C24 H24 119.6 . . ?
C25 C24 C23 120.9(3) . . ?
C25 C24 H24 119.6 . . ?
C19 C20 H20A 108.2 . . ?
C19 C20 H20B 108.2 . . ?
C21 C20 C19 116.3(4) . . ?
C21 C20 H20A 108.2 . . ?
C21 C20 H20B 108.2 . . ?
H20A C20 H20B 107.4 . . ?
C5 C4 C3 117.8(5) . . ?
C9 C4 C3 121.5(5) . . ?
C9 C4 C5 120.6(3) . . ?
C4 C5 H5 120.3 . . ?
C4 C5 C6 119.4(2) . . ?
C6 C5 H5 120.3 . . ?
C11 C12B H12B 119.3 . . ?
C13B C12B C11 121.5(6) . . ?
C13B C12B H12B 119.3 . . ?
C4 C9 H9 120.0 . . ?
C8 C9 C4 120.1(4) . . ?
C8 C9 H9 120.0 . . ?
C14 C14B C15B 116.5(6) . . ?
C14 C14B H14B 121.8 . . ?
C15B C14B H14B 121.8 . . ?
C6 C7 H7 119.6 . . ?
C8 C7 H7 119.6 . . ?
C8 C7 C6 120.9(3) . . ?
C14 C13B H13B 121.1 . . ?
C12B C13B C14 117.8(6) . . ?
C12B C13B H13B 121.1 . . ?
C14 C13A H13A 117.9 . . ?
C14 C13A C12A 124.2(7) . . ?
C12A C13A H13A 117.9 . . ?
C11 C12A C13A 115.7(7) . . ?
C11 C12A H12A 122.2 . . ?
C13A C12A H12A 122.2 . . ?
C14 C15A H15A 118.3 . . ?
C16A C15A C14 123.5(7) . . ?
C16A C15A H15A 118.3 . . ?
C11 C16A H16A 122.1 . . ?
C15A C16A C11 115.8(7) . . ?
C15A C16A H16A 122.1 . . ?
C5 C6 H6 120.3 . . ?
C7 C6 C5 119.5(2) . . ?
C7 C6 H6 120.3 . . ?
C9 C8 C7 119.6(4) . . ?
C9 C8 H8 120.2 . . ?
C7 C8 H8 120.2 . . ?

loop_
_geom_bond_atom_site_label_1
_geom_bond_atom_site_label_2
_geom_bond_distance
_geom_bond_site_symmetry_2
_geom_bond_publ_flag
Zn2 Zn1 3.1190(6) . ?
Zn2 O7 1.9481(12) . ?
Zn2 O6 1.981(3) 5_666 ?
Zn2 O2 2.209(3) 2_665 ?
Zn2 O5 2.056(3) 6_556 ?
Zn2 N3 2.077(4) . ?
Zn1 O7 1.959(4) . ?
Zn1 O1 1.974(3) . ?
Zn1 O1 1.974(3) 2_665 ?
Zn1 O1 1.974(3) 3_565 ?
O6 C18 1.236(6) . ?
O2 C1 1.240(5) . ?
O5 C18 1.250(5) . ?
O1 C1 1.251(5) . ?
N3 C31 1.322(5) . ?
N3 C27 1.331(6) . ?
O4 C17 1.260(7) . ?
N2 H2 0.8800 . ?
N2 C19 1.455(6) . ?
N2 C17 1.317(8) . ?
O3 C10 1.228(6) . ?
C10 N1 1.320(6) . ?
C10 C11 1.493(6) . ?
C1 C2 1.530(6) . ?
N1 H1 0.8800 . ?
N1 C2 1.450(5) . ?
C11 C15B 1.389(3) . ?
C11 C12B 1.400(3) . ?
C11 C12A 1.389(3) . ?
C11 C16A 1.399(3) . ?
C31 H31 0.9500 . ?
C31 C30 1.387(6) . ?
C27 H27 0.9500 . ?
C27 C28 1.387(7) . ?
C18 C19 1.529(6) . ?
C3 H3A 0.9900 . ?
C3 H3B 0.9900 . ?
C3 C2 1.517(7) . ?
C3 C4 1.489(8) . ?
C2 H2A 1.0000 . ?
C30 H30 0.9500 . ?
C30 C29 1.399(7) . ?
C29 C29 1.471(9) 4_556 ?
C29 C28 1.380(6) . ?
C19 H19 1.0000 . ?
C19 C20 1.535(7) . ?
C28 H28 0.9500 . ?
C26 H26 0.9500 . ?
C26 C21 1.402(3) . ?
C26 C25 1.399(3) . ?
C17 C14 1.487(7) . ?
C14 C14B 1.387(3) . ?
C14 C13B 1.400(3) . ?
C14 C13A 1.391(3) . ?
C14 C15A 1.399(3) . ?
C21 C22 1.410(2) . ?
C21 C20 1.481(6) . ?
C22 H22 0.9500 . ?
C22 C23 1.412(2) . ?
C23 H23 0.9500 . ?
C23 C24 1.409(2) . ?
C15B H15B 0.9500 . ?
C15B C14B 1.392(3) . ?
C25 H25 0.9500 . ?
C25 C24 1.401(3) . ?
C24 H24 0.9500 . ?
C20 H20A 0.9900 . ?
C20 H20B 0.9900 . ?
C4 C5 1.4063(18) . ?
C4 C9 1.4014(19) . ?
C5 H5 0.9500 . ?
C5 C6 1.4088(18) . ?
C12B H12B 0.9500 . ?
C12B C13B 1.397(3) . ?
C9 H9 0.9500 . ?
C9 C8 1.398(2) . ?
C14B H14B 0.9500 . ?
C7 H7 0.9500 . ?
C7 C6 1.4057(19) . ?
C7 C8 1.400(2) . ?
C13B H13B 0.9500 . ?
C13A H13A 0.9500 . ?
C13A C12A 1.393(3) . ?
C12A H12A 0.9500 . ?
C15A H15A 0.9500 . ?
C15A C16A 1.397(3) . ?
C16A H16A 0.9500 . ?
C6 H6 0.9500 . ?
C8 H8 0.9500 . ?

loop_
_smtbx_masks_void_nr
_smtbx_masks_void_average_x
_smtbx_masks_void_average_y
_smtbx_masks_void_average_z
_smtbx_masks_void_volume
_smtbx_masks_void_count_electrons
_smtbx_masks_void_content
1 0.000 0.000 -0.299 1064.3 300.8 ?
2 0.333 0.667 0.108 0.4 0.1 ?
3 0.667 0.333 0.892 0.4 0.1 ?
